data_7156570
loop_
_publ_author_name
'Fu, Qiang'
'Wang, Rui'
'Liang, Fushun'
'Guan, Wei'

_publ_section_title
;
 Aza-tricycles containing a perfluoroalkyl group: synthesis, structure and
 fluorescence.
;
_journal_issue 46
_journal_name_full 'Organic &amp; biomolecular chemistry'
_journal_page_first 8950
_journal_page_last 8954
_journal_paper_doi 10.1039/c8ob02749h
_journal_volume 16
_journal_year 2018
_chemical_formula_moiety '2(C24 H25 F7 N2 O3)'
_chemical_formula_sum 'C20.5 H0 F20.5 N20.5 O20.5'
_chemical_formula_weight 1250.8177
_space_group_crystal_system triclinic
_space_group_IT_number 2
_space_group_name_Hall '-P 1'
_space_group_name_H-M_alt 'P -1'
_symmetry_space_group_name_Hall '-P 1'
_symmetry_space_group_name_H-M 'P -1'
_atom_sites_solution_hydrogens geom
_audit_creation_date 2017-10-05
_audit_creation_method
;
Olex2 1.2
(compiled 2017.03.28 svn.r3405 for OlexSys, GUI svn.r5337)
;
_audit_update_record
;
2017-10-05 deposited with the CCDC.
2018-11-13 downloaded from the CCDC.
;
_cell_angle_alpha 96.941(5)
_cell_angle_beta 90.055(5)
_cell_angle_gamma 90.101(5)
_cell_formula_units_Z 2
_cell_length_a 9.207(5)
_cell_length_b 14.125(5)
_cell_length_c 18.327(5)
_cell_measurement_reflns_used 1945
_cell_measurement_temperature 293(2)
_cell_measurement_theta_max 29.1414
_cell_measurement_theta_min 3.0317
_cell_volume 2365.9(17)
_computing_cell_refinement 'SHELXL-2013 (Sheldrick, 2013)'
_computing_data_collection 'CrysAlisPro(1.171.35.21) (Agilent Tech., 2012)'
_computing_data_reduction 'CrysAlisPro(1.171.35.21) (Agilent Tech., 2012)'
_computing_molecular_graphics 'Olex2 (Dolomanov et al., 2009)'
_computing_publication_material 'Olex2 (Dolomanov et al., 2009)'
_computing_structure_refinement 'XL (Sheldrick, 2008)'
_computing_structure_solution 'SHELXL-97 (Sheldrick, 2008)'
_diffrn_ambient_temperature 293(2)
_diffrn_measured_fraction_theta_full 0.979
_diffrn_measured_fraction_theta_max 0.898
_diffrn_measurement_device_type 'Oxford Diffraction Gemini R Ultra'
_diffrn_measurement_method '\w scan'
_diffrn_radiation_type MoK\a
_diffrn_radiation_wavelength 0.71069
_diffrn_reflns_av_R_equivalents 0.0196
_diffrn_reflns_av_unetI/netI 0.0508
_diffrn_reflns_Laue_measured_fraction_full 0.979
_diffrn_reflns_Laue_measured_fraction_max 0.898
_diffrn_reflns_limit_h_max 11
_diffrn_reflns_limit_h_min -12
_diffrn_reflns_limit_k_max 13
_diffrn_reflns_limit_k_min -18
_diffrn_reflns_limit_l_max 23
_diffrn_reflns_limit_l_min -22
_diffrn_reflns_number 14346
_diffrn_reflns_point_group_measured_fraction_full 0.979
_diffrn_reflns_point_group_measured_fraction_max 0.898
_diffrn_reflns_theta_full 25.240
_diffrn_reflns_theta_max 28.264
_diffrn_reflns_theta_min 1.452
_diffrn_source 'fine-focus sealed tube'
_exptl_absorpt_coefficient_mu 0.199
_exptl_absorpt_correction_T_max 0.9518
_exptl_absorpt_correction_T_min 0.9444
_exptl_absorpt_correction_type multi-scan
_exptl_absorpt_process_details multi-scan
_exptl_crystal_colour colorless
_exptl_crystal_density_diffrn 1.467
_exptl_crystal_density_method 'not measured'
_exptl_crystal_description block
_exptl_crystal_F_000 1230
_exptl_crystal_size_max 0.29
_exptl_crystal_size_mid 0.26
_exptl_crystal_size_min 0.25
_refine_diff_density_max 0.600
_refine_diff_density_min -0.449
_refine_diff_density_rms 0.095
_refine_ls_extinction_method none
_refine_ls_goodness_of_fit_ref 1.065
_refine_ls_hydrogen_treatment constr
_refine_ls_matrix_type full
_refine_ls_number_parameters 651
_refine_ls_number_reflns 10536
_refine_ls_number_restraints 0
_refine_ls_restrained_S_all 1.065
_refine_ls_R_factor_all 0.1036
_refine_ls_R_factor_gt 0.0744
_refine_ls_shift/su_max 0.001
_refine_ls_shift/su_mean 0.000
_refine_ls_structure_factor_coef Fsqd
_refine_ls_weighting_details 'w=1/[\s^2^(Fo^2^)+(0.1186P)^2^+0.9815P] where P=(Fo^2^+2Fc^2^)/3'
_refine_ls_weighting_scheme calc
_refine_ls_wR_factor_gt 0.1932
_refine_ls_wR_factor_ref 0.2220
_reflns_Friedel_coverage 0.000
_reflns_number_gt 7432
_reflns_number_total 10536
_reflns_threshold_expression 'I > 2\s(I)'
_cod_data_source_file c8ob02749h2.cif
_cod_data_source_block 2
_cod_depositor_comments 'Adding full bibliography for 7156570--7156572.cif.'
_cod_original_formula_sum 'C20.50 H0 F20.50 N20.50 O20.50'
_cod_database_code 7156570
_shelxl_version_number 2014-3
_shelx_space_group_comment
;
The symmetry employed for this shelxl refinement is uniquely defined
by the following loop, which should always be used as a source of
symmetry information in preference to the above space-group names.
They are only intended as comments.
;
_shelx_estimated_absorpt_t_max 0.952
_shelx_estimated_absorpt_t_min 0.944
_olex2_refinement_description
;
1. Fixed Uiso
 At 1.2 times of:
  All C(H) groups, All C(H,H) groups, All N(H) groups
 At 1.5 times of:
  All C(H,H,H) groups
2.a Secondary CH2 refined with riding coordinates:
 C31(H31A,H31B), C41(H41A,H41B), C42(H42A,H42B), C43(H43A,H43B), C44(H44A,
 H44B), C46(H46A,H46B), C47(H47A,H47B), C48(H48A,H48B), C14(H14A,H14B),
 C17(H17A,H17B), C18(H18A,H18B), C19(H19A,H19B), C20(H20A,H20B), C22(H22A,H22B),
  C23(H23A,H23B), C24(H24A,H24B)
2.b Aromatic/amide H refined with riding coordinates:
 N2(H2), C35(H35), C36(H36), C37(H37), C38(H38), C39(H39), N4(H4), C8(H8),
 C9(H9), C10(H10), C11(H11), C12(H12)
2.c Idealised Me refined as rotating group:
 C32(H32A,H32B,H32C), C15(H15A,H15B,H15C)
;
_olex2_submission_special_instructions 'No special instructions were received'

loop_
_space_group_symop_operation_xyz
'x, y, z'
'-x, -y, -z'

loop_
_atom_site_label
_atom_site_type_symbol
_atom_site_fract_x
_atom_site_fract_y
_atom_site_fract_z
_atom_site_U_iso_or_equiv
_atom_site_adp_type
_atom_site_occupancy
_atom_site_site_symmetry_order
_atom_site_calc_flag
_atom_site_refinement_flags_posn
F1 F 0.4419(4) 0.2130(2) -0.02751(13) 0.0975(11) Uani 1 1 d .
F2 F 0.3399(3) 0.09500(16) 0.01301(13) 0.0621(6) Uani 1 1 d .
F3 F 0.5690(3) 0.1149(2) 0.02399(18) 0.0925(10) Uani 1 1 d .
F4 F 0.2952(2) 0.26696(14) 0.09472(13) 0.0501(5) Uani 1 1 d .
F5 F 0.3973(2) 0.15869(15) 0.15042(11) 0.0491(5) Uani 1 1 d .
F6 F 0.65779(19) 0.23352(14) 0.14065(10) 0.0429(5) Uani 1 1 d .
F7 F 0.5806(2) 0.33722(14) 0.07140(9) 0.0418(5) Uani 1 1 d .
O1 O 0.3097(2) 0.28127(15) 0.29135(11) 0.0330(5) Uani 1 1 d .
O2 O 0.7563(2) 0.32385(18) 0.34855(12) 0.0438(6) Uani 1 1 d .
O3 O 0.7738(2) 0.38681(17) 0.24321(11) 0.0359(5) Uani 1 1 d .
N1 N 0.4842(3) 0.58270(17) 0.28035(14) 0.0305(5) Uani 1 1 d .
N2 N 0.3122(3) 0.47188(18) 0.30678(14) 0.0317(5) Uani 1 1 d .
H2 H 0.2621 0.4221 0.2910 0.038 Uiso 1 1 calc R
C25 C 0.4448(5) 0.1600(3) 0.0261(2) 0.0497(9) Uani 1 1 d .
C26 C 0.4195(3) 0.2198(2) 0.10085(16) 0.0328(6) Uani 1 1 d .
C27 C 0.5426(3) 0.2895(2) 0.12861(15) 0.0282(6) Uani 1 1 d .
C28 C 0.5075(3) 0.35708(19) 0.19728(14) 0.0233(5) Uani 1 1 d .
C29 C 0.5510(3) 0.32264(19) 0.26844(15) 0.0255(6) Uani 1 1 d .
C30 C 0.6981(3) 0.3408(2) 0.29276(15) 0.0261(6) Uani 1 1 d .
C31 C 0.9241(3) 0.4081(3) 0.25958(18) 0.0374(7) Uani 1 1 d .
H31A H 0.9773 0.3499 0.2640 0.045 Uiso 1 1 calc R
H31B H 0.9326 0.4497 0.3055 0.045 Uiso 1 1 calc R
C32 C 0.9834(4) 0.4559(4) 0.1982(2) 0.0713(14) Uani 1 1 d .
H32A H 0.9826 0.4121 0.1539 0.107 Uiso 1 1 calc GR
H32B H 1.0812 0.4763 0.2095 0.107 Uiso 1 1 calc GR
H32C H 0.9246 0.5103 0.1915 0.107 Uiso 1 1 calc GR
C33 C 0.4441(3) 0.2792(2) 0.30774(15) 0.0265(6) Uani 1 1 d .
C34 C 0.4813(3) 0.2298(2) 0.37426(15) 0.0278(6) Uani 1 1 d .
C35 C 0.5843(3) 0.1589(2) 0.37346(18) 0.0347(7) Uani 1 1 d .
H35 H 0.6429 0.1445 0.3323 0.042 Uiso 1 1 calc R
C36 C 0.6010(4) 0.1089(3) 0.4337(2) 0.0472(9) Uani 1 1 d .
H36 H 0.6695 0.0604 0.4325 0.057 Uiso 1 1 calc R
C37 C 0.5153(4) 0.1313(3) 0.4957(2) 0.0507(10) Uani 1 1 d .
H37 H 0.5279 0.0990 0.5365 0.061 Uiso 1 1 calc R
C38 C 0.4119(4) 0.2013(3) 0.49638(17) 0.0460(9) Uani 1 1 d .
H38 H 0.3544 0.2163 0.5378 0.055 Uiso 1 1 calc R
C39 C 0.3928(4) 0.2497(2) 0.43589(16) 0.0366(7) Uani 1 1 d .
H39 H 0.3206 0.2957 0.4363 0.044 Uiso 1 1 calc R
C40 C 0.4421(3) 0.4401(2) 0.19275(15) 0.0267(6) Uani 1 1 d .
C41 C 0.3868(3) 0.4842(2) 0.12611(17) 0.0320(6) Uani 1 1 d .
H41A H 0.2931 0.5135 0.1378 0.038 Uiso 1 1 calc R
H41B H 0.3729 0.4341 0.0856 0.038 Uiso 1 1 calc R
C42 C 0.4914(4) 0.5603(2) 0.10135(18) 0.0401(8) Uani 1 1 d .
H42A H 0.5845 0.5307 0.0888 0.048 Uiso 1 1 calc R
H42B H 0.4526 0.5829 0.0574 0.048 Uiso 1 1 calc R
C43 C 0.5148(4) 0.6451(2) 0.15937(19) 0.0395(8) Uani 1 1 d .
H43A H 0.4217 0.6741 0.1727 0.047 Uiso 1 1 calc R
H43B H 0.5741 0.6922 0.1389 0.047 Uiso 1 1 calc R
C44 C 0.5887(3) 0.6174(2) 0.22837(19) 0.0373(7) Uani 1 1 d .
H44A H 0.6596 0.5679 0.2142 0.045 Uiso 1 1 calc R
H44B H 0.6400 0.6723 0.2528 0.045 Uiso 1 1 calc R
C45 C 0.4145(3) 0.5011(2) 0.26414(16) 0.0280(6) Uani 1 1 d .
C46 C 0.2814(4) 0.5211(3) 0.37972(19) 0.0446(8) Uani 1 1 d .
H46A H 0.2598 0.4748 0.4132 0.054 Uiso 1 1 calc R
H46B H 0.1971 0.5618 0.3775 0.054 Uiso 1 1 calc R
C47 C 0.4115(4) 0.5808(3) 0.40767(19) 0.0447(8) Uani 1 1 d .
H47A H 0.3867 0.6204 0.4529 0.054 Uiso 1 1 calc R
H47B H 0.4914 0.5396 0.4177 0.054 Uiso 1 1 calc R
C48 C 0.4554(4) 0.6423(2) 0.35034(19) 0.0425(8) Uani 1 1 d .
H48A H 0.3785 0.6873 0.3436 0.051 Uiso 1 1 calc R
H48B H 0.5420 0.6782 0.3663 0.051 Uiso 1 1 calc R
F8 F 1.0558(4) -0.2862(2) -0.02732(13) 0.0960(11) Uani 1 1 d .
F9 F 0.9301(3) -0.3852(2) 0.02384(17) 0.0896(10) Uani 1 1 d .
F10 F 1.1581(3) -0.40385(16) 0.01304(12) 0.0615(6) Uani 1 1 d .
F11 F 1.1009(2) -0.34107(14) 0.15057(11) 0.0466(5) Uani 1 1 d .
F12 F 1.2030(2) -0.23163(14) 0.09532(12) 0.0484(5) Uani 1 1 d .
F13 F 0.84068(19) -0.26666(14) 0.14063(10) 0.0415(5) Uani 1 1 d .
F14 F 0.9170(2) -0.16292(13) 0.07151(9) 0.0393(4) Uani 1 1 d .
O4 O 1.1882(2) -0.21842(14) 0.29165(11) 0.0304(4) Uani 1 1 d .
O5 O 0.7420(2) -0.17689(18) 0.34891(12) 0.0436(6) Uani 1 1 d .
O6 O 0.7240(2) -0.11408(16) 0.24346(11) 0.0332(5) Uani 1 1 d .
N3 N 1.0121(3) 0.08204(17) 0.28106(14) 0.0310(5) Uani 1 1 d .
N4 N 1.1855(3) -0.02693(18) 0.30739(13) 0.0302(5) Uani 1 1 d .
H4 H 1.2361 -0.0762 0.2914 0.036 Uiso 1 1 calc R
C1 C 1.0528(5) -0.3405(3) 0.02632(19) 0.0483(9) Uani 1 1 d .
C2 C 1.0787(3) -0.2799(2) 0.10114(16) 0.0314(6) Uani 1 1 d .
C3 C 0.9552(3) -0.2104(2) 0.12874(15) 0.0279(6) Uani 1 1 d .
C4 C 0.9911(3) -0.14303(19) 0.19756(14) 0.0223(5) Uani 1 1 d .
C5 C 0.9470(3) -0.17732(19) 0.26836(14) 0.0234(5) Uani 1 1 d .
C6 C 1.0545(3) -0.22034(19) 0.30818(14) 0.0241(5) Uani 1 1 d .
C7 C 1.0193(3) -0.27063(19) 0.37414(14) 0.0251(6) Uani 1 1 d .
C8 C 0.9154(3) -0.3414(2) 0.37363(18) 0.0360(7) Uani 1 1 d .
H8 H 0.8565 -0.3559 0.3325 0.043 Uiso 1 1 calc R
C9 C 0.8982(4) -0.3909(3) 0.4338(2) 0.0497(9) Uani 1 1 d .
H9 H 0.8283 -0.4387 0.4329 0.060 Uiso 1 1 calc R
C10 C 0.9849(5) -0.3693(3) 0.49529(19) 0.0519(10) Uani 1 1 d .
H10 H 0.9728 -0.4021 0.5359 0.062 Uiso 1 1 calc R
C11 C 1.0890(5) -0.2993(3) 0.49629(17) 0.0473(9) Uani 1 1 d .
H11 H 1.1472 -0.2848 0.5376 0.057 Uiso 1 1 calc R
C12 C 1.1074(4) -0.2505(2) 0.43622(16) 0.0356(7) Uani 1 1 d .
H12 H 1.1790 -0.2038 0.4370 0.043 Uiso 1 1 calc R
C13 C 0.8002(3) -0.1593(2) 0.29288(15) 0.0260(6) Uani 1 1 d .
C14 C 0.5749(3) -0.0932(2) 0.26010(18) 0.0359(7) Uani 1 1 d .
H14A H 0.5671 -0.0513 0.3060 0.043 Uiso 1 1 calc R
H14B H 0.5218 -0.1514 0.2649 0.043 Uiso 1 1 calc R
C15 C 0.5143(4) -0.0455(4) 0.1981(2) 0.0680(14) Uani 1 1 d .
H15A H 0.5172 -0.0890 0.1536 0.102 Uiso 1 1 calc GR
H15B H 0.5711 0.0100 0.1921 0.102 Uiso 1 1 calc GR
H15C H 0.4156 -0.0270 0.2089 0.102 Uiso 1 1 calc GR
C16 C 1.0559(3) -0.05942(19) 0.19312(14) 0.0233(5) Uani 1 1 d .
C17 C 1.1104(3) -0.0154(2) 0.12654(16) 0.0302(6) Uani 1 1 d .
H17A H 1.1227 -0.0655 0.0859 0.036 Uiso 1 1 calc R
H17B H 1.2048 0.0132 0.1379 0.036 Uiso 1 1 calc R
C18 C 1.0078(4) 0.0611(2) 0.10218(18) 0.0387(7) Uani 1 1 d .
H18A H 1.0480 0.0843 0.0588 0.046 Uiso 1 1 calc R
H18B H 0.9149 0.0316 0.0885 0.046 Uiso 1 1 calc R
C19 C 0.9824(4) 0.1452(2) 0.16001(19) 0.0392(7) Uani 1 1 d .
H19A H 0.9223 0.1916 0.1393 0.047 Uiso 1 1 calc R
H19B H 1.0749 0.1753 0.1736 0.047 Uiso 1 1 calc R
C20 C 0.9092(3) 0.1171(2) 0.22881(18) 0.0357(7) Uani 1 1 d .
H20A H 0.8583 0.1721 0.2533 0.043 Uiso 1 1 calc R
H20B H 0.8378 0.0678 0.2144 0.043 Uiso 1 1 calc R
C21 C 1.0838(3) 0.00149(19) 0.26463(15) 0.0261(6) Uani 1 1 d .
C22 C 1.2166(4) 0.0215(2) 0.38086(19) 0.0414(8) Uani 1 1 d .
H22A H 1.3010 0.0623 0.3791 0.050 Uiso 1 1 calc R
H22B H 1.2376 -0.0253 0.4141 0.050 Uiso 1 1 calc R
C23 C 1.0870(4) 0.0804(3) 0.40835(19) 0.0458(8) Uani 1 1 d .
H23A H 1.0074 0.0387 0.4183 0.055 Uiso 1 1 calc R
H23B H 1.1117 0.1198 0.4537 0.055 Uiso 1 1 calc R
C24 C 1.0415(4) 0.1425(2) 0.35137(18) 0.0407(8) Uani 1 1 d .
H24A H 0.9547 0.1778 0.3676 0.049 Uiso 1 1 calc R
H24B H 1.1179 0.1880 0.3445 0.049 Uiso 1 1 calc R

loop_
_atom_site_aniso_label
_atom_site_aniso_U_11
_atom_site_aniso_U_22
_atom_site_aniso_U_33
_atom_site_aniso_U_23
_atom_site_aniso_U_13
_atom_site_aniso_U_12
F1 0.187(3) 0.0797(19) 0.0262(12) 0.0091(12) -0.0053(15) -0.045(2)
F2 0.0741(16) 0.0519(13) 0.0559(14) -0.0106(11) -0.0089(11) -0.0147(12)
F3 0.0667(18) 0.093(2) 0.102(2) -0.0532(18) 0.0014(15) 0.0110(15)
F4 0.0353(11) 0.0441(11) 0.0695(14) 0.0014(10) -0.0144(9) 0.0018(8)
F5 0.0645(14) 0.0463(12) 0.0394(11) 0.0172(9) -0.0016(9) -0.0153(10)
F6 0.0327(10) 0.0565(12) 0.0374(10) -0.0022(9) -0.0035(8) 0.0167(8)
F7 0.0498(11) 0.0502(11) 0.0270(9) 0.0111(8) 0.0088(8) -0.0094(9)
O1 0.0276(11) 0.0398(12) 0.0333(11) 0.0112(9) -0.0011(8) -0.0024(9)
O2 0.0407(13) 0.0599(15) 0.0358(12) 0.0260(11) -0.0123(10) -0.0110(11)
O3 0.0275(11) 0.0533(14) 0.0301(11) 0.0180(10) -0.0041(8) -0.0096(9)
N1 0.0318(13) 0.0269(12) 0.0330(13) 0.0037(10) -0.0011(10) -0.0004(10)
N2 0.0286(13) 0.0316(13) 0.0353(14) 0.0058(11) 0.0023(10) 0.0005(10)
C25 0.064(2) 0.043(2) 0.0393(19) -0.0034(16) -0.0003(17) -0.0066(18)
C26 0.0389(17) 0.0311(16) 0.0293(15) 0.0077(12) -0.0025(12) 0.0016(12)
C27 0.0286(14) 0.0337(15) 0.0235(14) 0.0089(11) 0.0016(11) 0.0023(11)
C28 0.0214(12) 0.0280(14) 0.0216(13) 0.0072(11) 0.0009(10) -0.0051(10)
C29 0.0301(14) 0.0257(14) 0.0217(13) 0.0076(10) -0.0023(10) 0.0020(11)
C30 0.0275(14) 0.0292(14) 0.0222(13) 0.0055(11) -0.0003(10) -0.0014(11)
C31 0.0256(15) 0.0480(19) 0.0399(17) 0.0112(14) -0.0060(12) -0.0073(13)
C32 0.036(2) 0.123(4) 0.062(3) 0.041(3) -0.0059(18) -0.034(2)
C33 0.0331(15) 0.0260(14) 0.0210(13) 0.0054(11) 0.0018(11) 0.0018(11)
C34 0.0401(16) 0.0237(14) 0.0208(13) 0.0080(11) 0.0008(11) -0.0061(11)
C35 0.0317(15) 0.0355(16) 0.0390(17) 0.0133(13) -0.0018(12) -0.0056(12)
C36 0.0408(19) 0.044(2) 0.060(2) 0.0229(17) -0.0175(17) -0.0076(15)
C37 0.068(2) 0.054(2) 0.0360(18) 0.0280(16) -0.0222(17) -0.0310(19)
C38 0.069(2) 0.049(2) 0.0192(14) 0.0042(14) 0.0003(14) -0.0270(18)
C39 0.0486(19) 0.0340(16) 0.0265(15) 0.0010(12) 0.0047(13) -0.0062(13)
C40 0.0233(13) 0.0313(15) 0.0271(14) 0.0102(11) -0.0012(10) -0.0038(11)
C41 0.0339(16) 0.0307(15) 0.0337(15) 0.0134(12) -0.0074(12) -0.0030(12)
C42 0.0444(18) 0.0457(19) 0.0347(17) 0.0243(15) -0.0031(13) -0.0072(14)
C43 0.0363(17) 0.0372(17) 0.0492(19) 0.0229(15) -0.0095(14) -0.0111(13)
C44 0.0282(15) 0.0379(17) 0.0481(19) 0.0144(14) -0.0049(13) -0.0083(13)
C45 0.0237(13) 0.0312(15) 0.0312(15) 0.0128(12) -0.0038(11) 0.0032(11)
C46 0.053(2) 0.0412(19) 0.0397(18) 0.0045(15) 0.0163(15) 0.0128(15)
C47 0.049(2) 0.048(2) 0.0355(18) -0.0018(15) 0.0016(14) 0.0105(16)
C48 0.046(2) 0.0334(17) 0.0445(19) -0.0084(14) -0.0020(15) 0.0040(14)
F8 0.185(3) 0.0761(19) 0.0269(12) 0.0075(12) 0.0048(15) 0.0444(19)
F9 0.0739(19) 0.087(2) 0.094(2) -0.0478(17) -0.0047(15) -0.0098(15)
F10 0.0791(17) 0.0500(13) 0.0520(13) -0.0085(10) 0.0072(11) 0.0173(12)
F11 0.0633(13) 0.0415(11) 0.0378(10) 0.0156(9) -0.0014(9) 0.0124(9)
F12 0.0346(10) 0.0425(11) 0.0670(14) 0.0018(10) 0.0138(9) -0.0003(8)
F13 0.0353(10) 0.0528(12) 0.0349(10) -0.0008(8) 0.0021(7) -0.0175(8)
F14 0.0469(11) 0.0478(11) 0.0245(9) 0.0090(8) -0.0100(7) 0.0078(8)
O4 0.0256(10) 0.0354(11) 0.0320(11) 0.0115(9) -0.0002(8) 0.0039(8)
O5 0.0392(13) 0.0633(16) 0.0335(12) 0.0274(11) 0.0147(9) 0.0167(11)
O6 0.0239(10) 0.0491(13) 0.0293(11) 0.0160(9) 0.0025(8) 0.0078(9)
N3 0.0317(13) 0.0291(13) 0.0324(13) 0.0053(10) 0.0036(10) 0.0009(10)
N4 0.0262(12) 0.0311(13) 0.0337(13) 0.0058(10) -0.0044(10) -0.0029(10)
C1 0.066(3) 0.043(2) 0.0335(18) -0.0044(15) 0.0010(16) 0.0054(18)
C2 0.0365(16) 0.0305(15) 0.0280(15) 0.0070(12) 0.0011(12) -0.0004(12)
C3 0.0262(14) 0.0338(15) 0.0250(14) 0.0080(12) -0.0022(10) -0.0017(11)
C4 0.0198(12) 0.0271(14) 0.0210(12) 0.0068(10) 0.0000(9) 0.0042(10)
C5 0.0258(13) 0.0254(13) 0.0200(12) 0.0075(10) 0.0021(10) -0.0001(10)
C6 0.0325(14) 0.0216(13) 0.0187(12) 0.0042(10) -0.0003(10) -0.0001(10)
C7 0.0344(15) 0.0229(13) 0.0188(12) 0.0054(10) 0.0020(10) 0.0087(11)
C8 0.0357(16) 0.0371(17) 0.0376(17) 0.0142(14) -0.0007(13) 0.0026(13)
C9 0.050(2) 0.042(2) 0.062(2) 0.0279(18) 0.0169(18) 0.0068(16)
C10 0.073(3) 0.054(2) 0.0338(18) 0.0268(16) 0.0198(17) 0.030(2)
C11 0.073(3) 0.046(2) 0.0223(15) 0.0044(14) 0.0000(15) 0.0263(18)
C12 0.0477(18) 0.0344(16) 0.0237(14) -0.0004(12) -0.0048(12) 0.0099(13)
C13 0.0269(14) 0.0279(14) 0.0242(13) 0.0068(11) -0.0004(10) -0.0010(11)
C14 0.0249(15) 0.0452(18) 0.0388(17) 0.0102(14) 0.0026(12) 0.0071(12)
C15 0.037(2) 0.116(4) 0.059(3) 0.041(3) 0.0023(17) 0.030(2)
C16 0.0201(12) 0.0265(14) 0.0246(13) 0.0090(11) 0.0001(10) 0.0044(10)
C17 0.0284(14) 0.0335(16) 0.0313(15) 0.0139(12) 0.0052(11) 0.0006(11)
C18 0.0424(18) 0.0431(19) 0.0355(17) 0.0244(14) 0.0074(13) 0.0075(14)
C19 0.0361(17) 0.0381(18) 0.0476(19) 0.0217(15) 0.0060(14) 0.0102(13)
C20 0.0298(15) 0.0383(17) 0.0416(17) 0.0148(14) 0.0073(13) 0.0091(12)
C21 0.0243(13) 0.0256(14) 0.0301(14) 0.0101(11) 0.0045(11) -0.0036(10)
C22 0.0450(19) 0.0393(18) 0.0397(18) 0.0040(14) -0.0133(14) -0.0090(14)
C23 0.047(2) 0.054(2) 0.0360(18) 0.0001(16) 0.0001(14) -0.0085(16)
C24 0.0421(18) 0.0361(17) 0.0410(18) -0.0071(14) 0.0030(14) 0.0013(14)

loop_
_atom_type_symbol
_atom_type_description
_atom_type_scat_dispersion_real
_atom_type_scat_dispersion_imag
_atom_type_scat_source
C C 0.0033 0.0016 'International Tables Vol C Tables 4.2.6.8 and 6.1.1.4'
N N 0.0061 0.0033 'International Tables Vol C Tables 4.2.6.8 and 6.1.1.4'
O O 0.0106 0.0060 'International Tables Vol C Tables 4.2.6.8 and 6.1.1.4'
F F 0.0171 0.0103 'International Tables Vol C Tables 4.2.6.8 and 6.1.1.4'
H H 0.0000 0.0000 'International Tables Vol C Tables 4.2.6.8 and 6.1.1.4'

loop_
_geom_angle_atom_site_label_1
_geom_angle_atom_site_label_2
_geom_angle_atom_site_label_3
_geom_angle
C30 O3 C31 117.1(2)
C45 N1 C44 121.2(3)
C45 N1 C48 120.0(3)
C48 N1 C44 118.7(3)
C45 N2 H2 118.9
C45 N2 C46 122.2(3)
C46 N2 H2 118.9
F1 C25 F2 107.2(3)
F1 C25 F3 108.5(4)
F1 C25 C26 111.4(3)
F2 C25 C26 109.9(3)
F3 C25 F2 107.7(3)
F3 C25 C26 111.9(3)
F4 C26 F5 107.2(3)
F4 C26 C25 106.4(3)
F4 C26 C27 110.5(2)
F5 C26 C25 107.3(3)
F5 C26 C27 108.9(2)
C25 C26 C27 116.1(3)
F6 C27 F7 106.1(2)
F6 C27 C26 105.4(2)
F6 C27 C28 110.7(2)
F7 C27 C26 106.9(2)
F7 C27 C28 111.9(2)
C28 C27 C26 115.3(2)
C29 C28 C27 115.2(2)
C40 C28 C27 121.1(2)
C40 C28 C29 123.8(3)
C30 C29 C28 117.1(2)
C33 C29 C28 117.8(2)
C33 C29 C30 125.0(2)
O2 C30 O3 119.7(3)
O2 C30 C29 129.5(3)
O3 C30 C29 110.8(2)
O3 C31 H31A 110.2
O3 C31 H31B 110.2
O3 C31 C32 107.3(3)
H31A C31 H31B 108.5
C32 C31 H31A 110.2
C32 C31 H31B 110.2
C31 C32 H32A 109.5
C31 C32 H32B 109.5
C31 C32 H32C 109.5
H32A C32 H32B 109.5
H32A C32 H32C 109.5
H32B C32 H32C 109.5
O1 C33 C29 122.4(2)
O1 C33 C34 115.8(2)
C29 C33 C34 121.8(2)
C35 C34 C33 123.5(3)
C35 C34 C39 119.2(3)
C39 C34 C33 116.8(3)
C34 C35 H35 119.8
C34 C35 C36 120.4(3)
C36 C35 H35 119.8
C35 C36 H36 120.0
C37 C36 C35 120.0(3)
C37 C36 H36 120.0
C36 C37 H37 120.1
C38 C37 C36 119.7(3)
C38 C37 H37 120.1
C37 C38 H38 119.8
C37 C38 C39 120.4(3)
C39 C38 H38 119.8
C34 C39 H39 119.9
C38 C39 C34 120.3(3)
C38 C39 H39 119.9
C28 C40 C41 130.6(3)
C28 C40 C45 116.2(2)
C45 C40 C41 113.2(2)
C40 C41 H41A 109.0
C40 C41 H41B 109.0
C40 C41 C42 113.1(2)
H41A C41 H41B 107.8
C42 C41 H41A 109.0
C42 C41 H41B 109.0
C41 C42 H42A 108.9
C41 C42 H42B 108.9
H42A C42 H42B 107.7
C43 C42 C41 113.5(3)
C43 C42 H42A 108.9
C43 C42 H42B 108.9
C42 C43 H43A 109.1
C42 C43 H43B 109.1
C42 C43 C44 112.5(3)
H43A C43 H43B 107.8
C44 C43 H43A 109.1
C44 C43 H43B 109.1
N1 C44 C43 112.5(2)
N1 C44 H44A 109.1
N1 C44 H44B 109.1
C43 C44 H44A 109.1
C43 C44 H44B 109.1
H44A C44 H44B 107.8
N1 C45 N2 122.6(3)
N1 C45 C40 120.5(3)
N2 C45 C40 116.8(3)
N2 C46 H46A 109.7
N2 C46 H46B 109.7
N2 C46 C47 109.8(3)
H46A C46 H46B 108.2
C47 C46 H46A 109.7
C47 C46 H46B 109.7
C46 C47 H47A 109.9
C46 C47 H47B 109.9
H47A C47 H47B 108.3
C48 C47 C46 108.8(3)
C48 C47 H47A 109.9
C48 C47 H47B 109.9
N1 C48 C47 110.0(3)
N1 C48 H48A 109.7
N1 C48 H48B 109.7
C47 C48 H48A 109.7
C47 C48 H48B 109.7
H48A C48 H48B 108.2
C13 O6 C14 117.0(2)
C20 N3 C24 118.5(3)
C21 N3 C20 121.5(3)
C21 N3 C24 119.9(3)
C21 N4 H4 118.5
C21 N4 C22 123.0(3)
C22 N4 H4 118.5
F8 C1 F10 106.8(3)
F8 C1 C2 110.4(3)
F9 C1 F8 108.5(4)
F9 C1 F10 108.6(3)
F9 C1 C2 112.4(3)
F10 C1 C2 110.0(3)
F11 C2 F12 107.4(2)
F11 C2 C1 106.9(3)
F11 C2 C3 109.1(2)
F12 C2 C1 107.0(3)
F12 C2 C3 110.2(2)
C1 C2 C3 116.1(3)
F13 C3 F14 106.1(2)
F13 C3 C2 105.3(2)
F13 C3 C4 110.8(2)
F14 C3 C2 106.9(2)
F14 C3 C4 112.2(2)
C4 C3 C2 114.9(2)
C5 C4 C3 115.2(2)
C16 C4 C3 121.0(2)
C16 C4 C5 123.8(2)
C6 C5 C4 117.6(2)
C6 C5 C13 124.7(2)
C13 C5 C4 117.6(2)
O4 C6 C5 122.3(2)
O4 C6 C7 115.2(2)
C5 C6 C7 122.5(2)
C8 C7 C6 123.6(3)
C8 C7 C12 118.8(3)
C12 C7 C6 117.3(3)
C7 C8 H8 119.7
C7 C8 C9 120.6(3)
C9 C8 H8 119.7
C8 C9 H9 120.0
C8 C9 C10 120.0(4)
C10 C9 H9 120.0
C9 C10 H10 120.0
C11 C10 C9 120.0(3)
C11 C10 H10 120.0
C10 C11 H11 119.9
C10 C11 C12 120.2(3)
C12 C11 H11 119.9
C7 C12 H12 119.8
C11 C12 C7 120.4(3)
C11 C12 H12 119.8
O5 C13 O6 119.7(3)
O5 C13 C5 129.4(3)
O6 C13 C5 110.9(2)
O6 C14 H14A 110.3
O6 C14 H14B 110.3
O6 C14 C15 107.3(3)
H14A C14 H14B 108.5
C15 C14 H14A 110.3
C15 C14 H14B 110.3
C14 C15 H15A 109.5
C14 C15 H15B 109.5
C14 C15 H15C 109.5
H15A C15 H15B 109.5
H15A C15 H15C 109.5
H15B C15 H15C 109.5
C4 C16 C17 130.3(3)
C4 C16 C21 116.2(2)
C21 C16 C17 113.5(2)
C16 C17 H17A 108.9
C16 C17 H17B 108.9
C16 C17 C18 113.5(2)
H17A C17 H17B 107.7
C18 C17 H17A 108.9
C18 C17 H17B 108.9
C17 C18 H18A 108.7
C17 C18 H18B 108.7
H18A C18 H18B 107.6
C19 C18 C17 114.3(3)
C19 C18 H18A 108.7
C19 C18 H18B 108.7
C18 C19 H19A 109.0
C18 C19 H19B 109.0
C18 C19 C20 112.9(3)
H19A C19 H19B 107.8
C20 C19 H19A 109.0
C20 C19 H19B 109.0
N3 C20 C19 113.2(2)
N3 C20 H20A 108.9
N3 C20 H20B 108.9
C19 C20 H20A 108.9
C19 C20 H20B 108.9
H20A C20 H20B 107.7
N3 C21 C16 120.1(2)
N4 C21 N3 122.6(3)
N4 C21 C16 117.2(2)
N4 C22 H22A 109.8
N4 C22 H22B 109.8
N4 C22 C23 109.4(3)
H22A C22 H22B 108.3
C23 C22 H22A 109.8
C23 C22 H22B 109.8
C22 C23 H23A 109.8
C22 C23 H23B 109.8
H23A C23 H23B 108.2
C24 C23 C22 109.5(3)
C24 C23 H23A 109.8
C24 C23 H23B 109.8
N3 C24 C23 109.3(3)
N3 C24 H24A 109.8
N3 C24 H24B 109.8
C23 C24 H24A 109.8
C23 C24 H24B 109.8
H24A C24 H24B 108.3

loop_
_geom_bond_atom_site_label_1
_geom_bond_atom_site_label_2
_geom_bond_distance
F1 C25 1.305(5)
F2 C25 1.333(4)
F3 C25 1.309(5)
F4 C26 1.337(4)
F5 C26 1.342(3)
F6 C27 1.357(3)
F7 C27 1.359(3)
O1 C33 1.274(3)
O2 C30 1.203(3)
O3 C30 1.370(3)
O3 C31 1.439(4)
N1 C44 1.478(4)
N1 C45 1.320(4)
N1 C48 1.471(4)
N2 H2 0.8600
N2 C45 1.322(4)
N2 C46 1.459(4)
C25 C26 1.538(5)
C26 C27 1.546(4)
C27 C28 1.520(4)
C28 C29 1.500(4)
C28 C40 1.331(4)
C29 C30 1.438(4)
C29 C33 1.404(4)
C31 H31A 0.9700
C31 H31B 0.9700
C31 C32 1.484(5)
C32 H32A 0.9600
C32 H32B 0.9600
C32 H32C 0.9600
C33 C34 1.516(4)
C34 C35 1.379(4)
C34 C39 1.394(4)
C35 H35 0.9300
C35 C36 1.389(4)
C36 H36 0.9300
C36 C37 1.389(6)
C37 H37 0.9300
C37 C38 1.373(6)
C38 H38 0.9300
C38 C39 1.382(5)
C39 H39 0.9300
C40 C41 1.524(4)
C40 C45 1.499(4)
C41 H41A 0.9700
C41 H41B 0.9700
C41 C42 1.551(4)
C42 H42A 0.9700
C42 H42B 0.9700
C42 C43 1.517(5)
C43 H43A 0.9700
C43 H43B 0.9700
C43 C44 1.528(4)
C44 H44A 0.9700
C44 H44B 0.9700
C46 H46A 0.9700
C46 H46B 0.9700
C46 C47 1.517(5)
C47 H47A 0.9700
C47 H47B 0.9700
C47 C48 1.497(5)
C48 H48A 0.9700
C48 H48B 0.9700
F8 C1 1.319(4)
F9 C1 1.291(5)
F10 C1 1.322(4)
F11 C2 1.341(3)
F12 C2 1.342(4)
F13 C3 1.352(3)
F14 C3 1.358(3)
O4 C6 1.269(3)
O5 C13 1.211(3)
O6 C13 1.364(3)
O6 C14 1.430(3)
N3 C20 1.475(4)
N3 C21 1.320(4)
N3 C24 1.482(4)
N4 H4 0.8600
N4 C21 1.314(4)
N4 C22 1.462(4)
C1 C2 1.544(4)
C2 C3 1.548(4)
C3 C4 1.521(4)
C4 C5 1.495(4)
C4 C16 1.333(4)
C5 C6 1.411(4)
C5 C13 1.438(4)
C6 C7 1.509(4)
C7 C8 1.382(4)
C7 C12 1.398(4)
C8 H8 0.9300
C8 C9 1.384(5)
C9 H9 0.9300
C9 C10 1.385(6)
C10 H10 0.9300
C10 C11 1.374(6)
C11 H11 0.9300
C11 C12 1.378(5)
C12 H12 0.9300
C14 H14A 0.9700
C14 H14B 0.9700
C14 C15 1.496(5)
C15 H15A 0.9600
C15 H15B 0.9600
C15 H15C 0.9600
C16 C17 1.520(4)
C16 C21 1.500(4)
C17 H17A 0.9700
C17 H17B 0.9700
C17 C18 1.542(4)
C18 H18A 0.9700
C18 H18B 0.9700
C18 C19 1.512(5)
C19 H19A 0.9700
C19 H19B 0.9700
C19 C20 1.524(4)
C20 H20A 0.9700
C20 H20B 0.9700
C22 H22A 0.9700
C22 H22B 0.9700
C22 C23 1.508(5)
C23 H23A 0.9700
C23 H23B 0.9700
C23 C24 1.503(5)
C24 H24A 0.9700
C24 H24B 0.9700
